data_2105299
loop_
_publ_author_name
'Mermer, Adrian'
'Starynowicz, Przemys\/law'

_publ_section_title
;
 Charge-density distribution in potassium dihydrogen phosphoglycolate -- a
 comparison of phosphate and phosphonate groups
;
_journal_coeditor_code PI5011
_journal_issue 6
_journal_name_full 'Acta Crystallographica Section B'
_journal_page_first 625
_journal_page_last 635
_journal_paper_doi 10.1107/S0108768112040724
_journal_volume 68
_journal_year 2012
_chemical_formula_sum 'C2 H4 K O6 P'
_chemical_formula_weight 194.12
_chemical_name_common 'potassium hydrogen phosphoglycolate'
_chemical_name_systematic ?
_space_group_IT_number 4
_symmetry_cell_setting monoclinic
_symmetry_space_group_name_Hall 'P 2yb'
_symmetry_space_group_name_H-M 'P 1 21 1'
_audit_conform_dict_location ftp://ftp.iucr.org/pub/cif_core.dic
_audit_conform_dict_name cif_core.dic
_audit_conform_dict_version 2.3
_audit_creation_date '27-Jun-06 T17:55:42-00:00'
_audit_creation_method 'XD routine XDCIF'
_cell_angle_alpha 90
_cell_angle_beta 100.04(2)
_cell_angle_gamma 90
_cell_formula_units_Z 2
_cell_length_a 7.842(3)
_cell_length_b 4.577(3)
_cell_length_c 8.560(3)
_cell_measurement_reflns_used 12001
_cell_measurement_temperature 90(2)
_cell_measurement_theta_max 75.8451
_cell_measurement_theta_min 4.8269
_cell_volume 302.5(3)
_computing_cell_refinement
;
CrysAlis RED, Oxford Diffraction Ltd.,
Version 1.171.33.55 (release 05-01-2010 CrysAlis171 .NET)
(compiled Jan  5 2010,16:28:46)
;
_computing_data_collection
;
CrysAlis CCD, Oxford Diffraction Ltd.,
Version 1.171.33.55 (release 05-01-2010 CrysAlis171 .NET)
(compiled Jan  5 2010,16:28:46)
;
_computing_data_reduction
;
CrysAlis RED, Oxford Diffraction Ltd.,
Version 1.171.33.55 (release 05-01-2010 CrysAlis171 .NET)
(compiled Jan  5 2010,16:28:46)
;
_computing_molecular_graphics 'Volkov et al, (2006)'
_computing_publication_material 'Volkov et al, (2006)'
_computing_structure_refinement 'Volkov et al, (2006)'
_diffrn_ambient_temperature 90(2)
_diffrn_detector_area_resol_mean 8.1956
_diffrn_measured_fraction_theta_full 0.999
_diffrn_measured_fraction_theta_max 0.963
_diffrn_measurement_device_type 'Xcalibur, Onyx'
_diffrn_measurement_method '\w and \p scans'
_diffrn_radiation_monochromator graphite
_diffrn_radiation_source 'Enhance (Mo) X-ray Source'
_diffrn_radiation_type 'Mo K\a'
_diffrn_radiation_wavelength 0.71073
_diffrn_reflns_av_R_equivalents 0.0407
_diffrn_reflns_av_sigmaI/netI 0.1020
_diffrn_reflns_limit_h_max 21
_diffrn_reflns_limit_h_min -18
_diffrn_reflns_limit_k_max 9
_diffrn_reflns_limit_k_min -12
_diffrn_reflns_limit_l_max 20
_diffrn_reflns_limit_l_min -23
_diffrn_reflns_number 30943
_diffrn_reflns_reduction_process
;
 Scaled and merged with SORTAV
 R.H. Blessing, (1987) Cryst. Rev. 1, 3-58
 R.H. Blessing, (1989) J. Appl. Cryst. 22, 396-397
;
_diffrn_reflns_theta_full 55.00
_diffrn_reflns_theta_max 75.8451
_diffrn_reflns_theta_min 4.8269
_exptl_absorpt_coefficient_mu 1.110
_exptl_absorpt_correction_T_max 0.940
_exptl_absorpt_correction_T_min 0.747
_exptl_absorpt_correction_type analytical
_exptl_absorpt_process_details
;
CrysAlis RED, Oxford Diffraction Ltd.,
Version 1.171.33.55 (release 05-01-2010 CrysAlis171 .NET)
(compiled Jan  5 2010,16:28:46)
Analytical numeric absorption correction using a multifaceted crystal
   model based on expressions derived by R.C. Clark & J.S. Reid.
(Clark, R. C. & Reid, J. S. (1995). Acta Cryst. A51, 887-897)
;
_exptl_crystal_colour colourless
_exptl_crystal_density_diffrn 2.131
_exptl_crystal_description needle
_exptl_crystal_size_max 0.4124
_exptl_crystal_size_mid 0.1207
_exptl_crystal_size_min 0.0604
_refine_diff_density_max 0.378
_refine_diff_density_min -0.339
_refine_diff_density_rms 0.101
_refine_ls_extinction_method none
_refine_ls_goodness_of_fit_ref 1.083
_refine_ls_matrix_type full
_refine_ls_number_parameters 293
_refine_ls_number_reflns 6206
_refine_ls_number_restraints 1
_refine_ls_R_factor_all 0.042
_refine_ls_R_factor_gt 0.022
_refine_ls_shift/su_max 0.0008
_refine_ls_structure_factor_coef Fsqd
_refine_ls_weighting_details
;
        calc w2 = 1/[s^2^(Fo^2^)]
;
_refine_ls_weighting_scheme calc
_refine_ls_wR_factor_ref 0.037
_reflns_number_gt 8150
_reflns_number_total 10634
_reflns_threshold_expression >3sigma(I)
_cod_data_source_file pi5011.cif
_cod_data_source_block I
_cod_database_code 2105299

loop_
_space_group_symop_id
_space_group_symop_operation_xyz
1 +X,+Y,+Z
2 -X,1/2+Y,-Z

loop_
_atom_local_axes_atom_label
_atom_local_axes_atom0
_atom_local_axes_ax1
_atom_local_axes_atom1
_atom_local_axes_atom2
_atom_local_axes_ax2
K O(2) Z K H(1) Y
P O(6) Z P O(5) Y
O(1) H(1) Z O(1) C(1) Y
O(2) C(1) Z O(2) O(1) Y
O(3) C(2) Z O(3) P Y
O(4) H(4) Z O(4) P Y
O(5) P Z O(5) O(6) Y
O(6) P Z O(6) O(3) Y
C(1) O(2) Z C(1) O(1) Y
C(2) H(3) Z C(2) H(2) Y
H(1) O(1) Z H(1) C(1) Y
H(2) C(2) Z H(2) H(3) Y
H(3) C(2) Z H(3) H(2) Y
H(4) O(4) Z H(4) P Y

loop_
_atom_rho_multipole_atom_label
_atom_rho_multipole_coeff_Pv
_atom_rho_multipole_coeff_P00
_atom_rho_multipole_coeff_P11
_atom_rho_multipole_coeff_P1-1
_atom_rho_multipole_coeff_P10
_atom_rho_multipole_coeff_P20
_atom_rho_multipole_coeff_P21
_atom_rho_multipole_coeff_P2-1
_atom_rho_multipole_coeff_P22
_atom_rho_multipole_coeff_P2-2
_atom_rho_multipole_coeff_P30
_atom_rho_multipole_coeff_P31
_atom_rho_multipole_coeff_P3-1
_atom_rho_multipole_coeff_P32
_atom_rho_multipole_coeff_P3-2
_atom_rho_multipole_coeff_P33
_atom_rho_multipole_coeff_P3-3
_atom_rho_multipole_coeff_P40
_atom_rho_multipole_coeff_P41
_atom_rho_multipole_coeff_P4-1
_atom_rho_multipole_coeff_P42
_atom_rho_multipole_coeff_P4-2
_atom_rho_multipole_coeff_P43
_atom_rho_multipole_coeff_P4-3
_atom_rho_multipole_coeff_P44
_atom_rho_multipole_coeff_P4-4
_atom_rho_multipole_kappa
_atom_rho_multipole_kappa_prime0
_atom_rho_multipole_kappa_prime1
_atom_rho_multipole_kappa_prime2
_atom_rho_multipole_kappa_prime3
_atom_rho_multipole_kappa_prime4
_atom_rho_multipole_radial_slater_n0
_atom_rho_multipole_radial_slater_zeta0
_atom_rho_multipole_radial_slater_n1
_atom_rho_multipole_radial_slater_zeta1
_atom_rho_multipole_radial_slater_n2
_atom_rho_multipole_radial_slater_zeta2
_atom_rho_multipole_radial_slater_n3
_atom_rho_multipole_radial_slater_zeta3
_atom_rho_multipole_radial_slater_n4
_atom_rho_multipole_radial_slater_zeta4
K 0 0 0 0 0 0 0 0 0 0 0 0 0 0 0 0 0 0 0 0 0 0 0 0 0 0 1 1 1 1 1 1 6 1.8392 6 1.8392 6 1.8392 6 1.8392 6 1.8392
P 5.34(2) 0 0.14(4) 0.17(3) 0.12(5) 0.24(4) -0.02(3) -0.05(4) -0.06(3) 0.00(4) 0.59(5) -0.01(4) 0.04(4) 0.16(4) -0.06(3) 0.01(4) -0.46(4) 0 0 0 0 0 0 0 0 0 0.947(6) 0.749(18) 0.748506 0.748506 0.748506 0.748506 4 3.459 6 5.1885 6 5.1885 6 5.1885 6 5.1885
O(1) 5.96(7) 0 0.01(2) -0.05(2) -0.03(2) 0.02(2) 0.02(2) 0.049(19) 0.01(2) 0.00(2) 0.08(2) -0.007(19) -0.07(2) 0.05(2) -0.001(19) 0.00(2) -0.021(19) 0 0 0 0 0 0 0 0 0 0.998(5) 0.99(8) 0.985081 0.985081 0.985081 0.985081 2 4.4974 2 4.4974 2 4.4974 3 4.4974 4 4.4974
O(2) 5.99(7) 0 -0.021(19) -0.019(18) -0.10(2) -0.009(19) 0.012(18) 0.008(18) -0.056(19) 0.034(18) 0.04(2) -0.020(18) -0.009(17) 0.020(18) 0.023(19) -0.010(19) 0.017(18) 0 0 0 0 0 0 0 0 0 0.998(5) 0.99(8) 0.985081 0.985081 0.985081 0.985081 2 4.4974 2 4.4974 2 4.4974 3 4.4974 4 4.4974
O(3) 6.36(4) 0 0.014(17) -0.051(16) -0.064(18) -0.037(17) 0.002(18) 0.000(17) 0.045(17) -0.023(18) 0.108(19) 0.003(17) 0.019(16) 0.061(17) 0.006(17) -0.012(16) 0.005(16) 0 0 0 0 0 0 0 0 0 0.979(2) 1.04(6) 1.035976 1.035976 1.035976 1.035976 2 4.4974 2 4.4974 2 4.4974 3 4.4974 4 4.4974
O(4) 6.41(5) 0 -0.001(17) -0.010(18) -0.07(2) -0.043(19) 0.001(17) -0.024(18) 0.048(17) -0.054(17) 0.056(18) 0.017(17) 0.007(17) 0.016(17) -0.042(17) -0.006(16) -0.023(17) 0 0 0 0 0 0 0 0 0 0.979(2) 1.04(6) 1.035976 1.035976 1.035976 1.035976 2 4.4974 2 4.4974 2 4.4974 3 4.4974 4 4.4974
O(5) 6.30(4) 0 -0.017(16) 0.025(17) -0.051(17) -0.060(18) 0.017(17) -0.015(17) 0.001(17) 0.024(16) 0.015(17) 0.002(16) -0.005(16) -0.002(16) 0.016(17) 0.005(16) 0.044(16) 0 0 0 0 0 0 0 0 0 0.979(2) 1.04(6) 1.035976 1.035976 1.035976 1.035976 2 4.4974 2 4.4974 2 4.4974 3 4.4974 4 4.4974
O(6) 6.42(4) 0 -0.002(17) 0.003(17) -0.069(18) 0.017(18) 0.017(17) 0.031(16) 0.010(18) -0.007(17) 0.028(17) 0.005(17) 0.001(16) 0.013(17) -0.023(17) -0.003(17) 0.011(17) 0 0 0 0 0 0 0 0 0 0.979(2) 1.04(6) 1.035976 1.035976 1.035976 1.035976 2 4.4974 2 4.4974 2 4.4974 3 4.4974 4 4.4974
C(1) 4.18(10) 0 -0.03(3) -0.05(4) 0.10(4) 0.34(4) -0.04(3) -0.02(4) -0.33(4) -0.03(3) 0.47(7) 0.02(4) 0.06(5) 0.42(5) 0.03(4) -0.03(4) 0.17(4) 0 0 0 0 0 0 0 0 0 0.978(9) 0.81(2) 0.807351 0.807351 0.807351 0.807351 2 3.1303 2 3.1303 2 3.1303 3 3.1303 4 3.1303
C(2) 3.88(11) 0 0.01(3) 0.10(5) 0.10(5) 0.08(4) 0.02(3) -0.06(3) -0.10(4) 0.12(4) 0.43(5) -0.02(4) -0.12(5) 0.10(4) 0.03(4) -0.04(4) -0.26(5) 0 0 0 0 0 0 0 0 0 0.978(9) 0.81(2) 0.807351 0.807351 0.807351 0.807351 2 3.1303 2 3.1303 2 3.1303 3 3.1303 4 3.1303
H(1) 0.76(4) 0 -0.07(3) 0.01(2) 0.14(3) 0.30(4) -0.04(3) 0.06(4) -0.07(3) -0.04(3) 0 0 0 0 0 0 0 0 0 0 0 0 0 0 0 0 1.2 1.2 1.2 1.2 1.2 1.2 0 1.9154 1 1.9154 2 1.9154 3 1.9154 4 1.9154
H(2) 0.85(6) 0 0.07(3) 0.02(3) 0.20(4) 0.06(4) 0 0 0 0 0 0 0 0 0 0 0 0 0 0 0 0 0 0 0 0 1.2 1.2 1.2 1.2 1.2 1.2 0 1.9154 1 1.9154 2 1.9154 3 1.9154 4 1.9154
H(3) 0.86(6) 0 0.07(3) 0.01(3) 0.19(4) 0.11(4) 0 0 0 0 0 0 0 0 0 0 0 0 0 0 0 0 0 0 0 0 1.2 1.2 1.2 1.2 1.2 1.2 0 1.9154 1 1.9154 2 1.9154 3 1.9154 4 1.9154
H(4) 0.71(4) 0 -0.01(2) -0.03(2) 0.07(3) 0.30(5) 0.04(4) 0.05(4) -0.01(3) -0.06(3) 0 0 0 0 0 0 0 0 0 0 0 0 0 0 0 0 1.2 1.2 1.2 1.2 1.2 1.2 0 1.9154 1 1.9154 2 1.9154 3 1.9154 4 1.9154

loop_
_atom_site_aniso_label
_atom_site_aniso_U_11
_atom_site_aniso_U_22
_atom_site_aniso_U_33
_atom_site_aniso_U_23
_atom_site_aniso_U_13
_atom_site_aniso_U_12
K 0.00846(9) 0.00982(10) 0.00810(9) 0.00119(8) 0.00049(6) 0.00057(8)
P 0.00657(4) 0.00505(4) 0.00575(4) -0.00026(3) -0.00046(3) 0.00036(3)
O(1) 0.01117(19) 0.0116(2) 0.01070(18) 0.00287(15) -0.00244(16) -0.00362(16)
O(2) 0.01199(17) 0.0130(2) 0.00678(14) 0.00238(13) -0.00072(13) -0.00164(16)
O(3) 0.01217(18) 0.00746(15) 0.00621(14) -0.00075(12) -0.00137(14) 0.00098(14)
O(4) 0.00910(16) 0.00617(15) 0.01028(16) -0.00047(13) 0.00100(14) -0.00115(13)
O(5) 0.00771(15) 0.01100(17) 0.00929(15) -0.00150(14) 0.00069(13) 0.00107(14)
O(6) 0.01127(17) 0.00610(14) 0.00848(15) 0.00079(12) -0.00102(14) 0.00137(14)
C(1) 0.00778(15) 0.00862(17) 0.00633(13) 0.00045(11) 0.00026(12) -0.00039(12)
C(2) 0.00960(16) 0.00846(17) 0.00667(14) -0.00011(11) 0.00029(12) -0.00066(12)
H(1) 0.022449 0.021374 0.018893 0.002465 -0.005529 -0.004971
H(2) 0.029707 0.018422 0.024827 -0.001794 0.000607 0.005632
H(3) 0.019679 0.037932 0.022387 0.003886 0.004984 -0.007259
H(4) 0.024241 0.012207 0.026746 -0.001678 0.001847 0.000624

loop_
_atom_site_label
_atom_site_fract_x
_atom_site_fract_y
_atom_site_fract_z
_atom_site_U_iso_or_equiv
_atom_site_occupancy
_atom_site_symmetry_multiplicity
K 0.71196(3) 0.336402 1.03069(3) 0.009 1 2
P 0.129888(17) 0.38960(8) 0.238111(16) 0.006 1 2
O(1) 0.44044(9) 0.65666(18) 0.63102(8) 0.012 1 2
O(2) 0.39804(8) 0.30545(18) 0.80180(7) 0.011 1 2
O(3) 0.18140(8) 0.49925(17) 0.41693(7) 0.009 1 2
O(4) -0.00662(8) 0.14341(16) 0.24390(7) 0.009 1 2
O(5) 0.28734(8) 0.27571(17) 0.17878(7) 0.009 1 2
O(6) 0.04409(8) 0.64604(16) 0.14715(7) 0.009 1 2
C(1) 0.36490(7) 0.42132(14) 0.67057(6) 0.008 1 2
C(2) 0.22978(7) 0.29269(14) 0.54130(6) 0.008 1 2
H(1) 0.550197 0.709297 0.719255 0.022 1 2
H(2) 0.289724 0.08863 0.508754 0.025 1 2
H(3) 0.113121 0.221683 0.586602 0.027 1 2
H(4) 0.027295 -0.061351 0.213201 0.021 1 2

loop_
_atom_type_symbol
_atom_type_description
_atom_type_scat_dispersion_real
_atom_type_scat_dispersion_imag
_atom_type_scat_source
C C 0.0033 0.0016
;
E. Clementi and C. Roetti. 
Atomic Data and Nuclear Data Tables. 14 177-478 (1974)
;
H H 0.0000 0.0000
;
E. Clementi and C. Roetti. 
Atomic Data and Nuclear Data Tables. 14 177-478 (1974)
;
O O 0.0106 0.0060
;
E. Clementi and C. Roetti. 
Atomic Data and Nuclear Data Tables. 14 177-478 (1974)
;
P P 0.1023 0.0942
;
E. Clementi and C. Roetti. 
Atomic Data and Nuclear Data Tables. 14 177-478 (1974)
;
K K 0.2009 0.2494
;
E. Clementi and C. Roetti. 
Atomic Data and Nuclear Data Tables. 14 177-478 (1974)
;

loop_
_geom_angle_atom_site_label_1
_geom_angle_atom_site_label_2
_geom_angle_atom_site_label_3
_geom_angle
_geom_angle_site_symmetry_1
_geom_angle_site_symmetry_2
_geom_angle_site_symmetry_3
_geom_angle_publ_flag
O(3) P O(4) 104.90(3) 1_555 1_555 1_555 yes
O(3) P O(5) 110.30(3) 1_555 1_555 1_555 yes
O(3) P O(6) 105.51(3) 1_555 1_555 1_555 yes
O(4) P O(5) 111.57(4) 1_555 1_555 1_555 yes
O(4) P O(6) 109.45(3) 1_555 1_555 1_555 yes
O(5) P O(6) 114.51(4) 1_555 1_555 1_555 yes
C(1) O(1) H(1) 110.45(6) 1_555 1_555 1_555 yes
P O(3) C(2) 119.89(5) 1_555 1_555 1_555 yes
P O(4) H(4) 116.33(5) 1_555 1_555 1_555 yes
P O(5) H(1) 123.83(4) 1_555 1_555 2_646 yes
P O(6) H(4) 125.13(4) 1_555 1_555 1_565 yes
O(1) C(1) O(2) 124.17(6) 1_555 1_555 1_555 yes
O(1) C(1) C(2) 115.12(5) 1_555 1_555 1_555 yes
O(2) C(1) C(2) 120.72(5) 1_555 1_555 1_555 yes
O(3) C(2) C(1) 110.48(5) 1_555 1_555 1_555 yes
O(3) C(2) H(2) 116.28(5) 1_555 1_555 1_555 yes
O(3) C(2) H(3) 109.21(5) 1_555 1_555 1_555 yes
C(1) C(2) H(2) 103.86(4) 1_555 1_555 1_555 yes
C(1) C(2) H(3) 112.08(4) 1_555 1_555 1_555 yes
H(2) C(2) H(3) 104.80(5) 1_555 1_555 1_555 yes
O(1) H(1) O(5) 172.03(5) 1_555 1_555 2_656 yes
C(2) H(2) H(3) 37.60(3) 1_555 1_555 1_555 yes
C(2) H(3) H(2) 37.60(3) 1_555 1_555 1_555 yes
O(4) H(4) O(6) 168.83(4) 1_555 1_555 1_545 yes

loop_
_geom_bond_atom_site_label_1
_geom_bond_atom_site_label_2
_geom_bond_distance
_geom_bond_site_symmetry_1
_geom_bond_site_symmetry_2
_geom_bond_publ_flag
P O(3) 1.5945(6) 1_555 1_555 yes
P O(4) 1.5609(6) 1_555 1_555 yes
P O(5) 1.5076(6) 1_555 1_555 yes
P O(6) 1.5013(6) 1_555 1_555 yes
O(1) C(1) 1.3022(8) 1_555 1_555 yes
O(1) H(1) 1.0690(6) 1_555 1_555 yes
O(2) C(1) 1.2284(8) 1_555 1_555 yes
O(3) C(2) 1.4249(8) 1_555 1_555 yes
O(4) H(4) 1.0210(7) 1_555 1_555 yes
O(5) H(1) 1.4455(6) 1_555 2_646 yes
O(6) H(4) 1.4685(7) 1_555 1_565 yes
C(1) C(2) 1.5116(7) 1_555 1_555 yes
C(2) H(2) 1.1030(6) 1_555 1_555 yes
C(2) H(3) 1.1030(6) 1_555 1_555 yes
K O(2) 2.8701(6) 1_555 1_555 yes
K O(2) 3.0228(8) 1_555 2_647 yes
K O(2) 2.8001(8) 1_555 2_657 yes
K O(4) 2.7527(6) 1_555 1_656 yes
K O(5) 3.1312(8) 1_555 2_646 yes
K O(5) 2.6947(7) 1_555 2_656 yes
K O(6) 2.9800(7) 1_555 1_656 yes
K O(6) 2.7842(7) 1_555 2_646 yes

loop_
_exptl_sortav_scale_factor_index
_exptl_sortav_scale_factor_value
1 1.002
2 1.003
3 1.001
4 0.999
5 0.997
6 0.996
7 0.998
8 1.000
9 0.971
10 0.982
11 0.978
12 0.979
13 0.972
14 1.002

loop_
_atom_site_anharm_gc_c_label
_atom_site_anharm_gc_c_111
_atom_site_anharm_gc_c_222
_atom_site_anharm_gc_c_333
_atom_site_anharm_gc_c_112
_atom_site_anharm_gc_c_122
_atom_site_anharm_gc_c_113
_atom_site_anharm_gc_c_133
_atom_site_anharm_gc_c_223
_atom_site_anharm_gc_c_233
_atom_site_anharm_gc_c_123
K -0.00007(3) 0.0009(3) 0.00003(2) -0.00003(4) -0.00008(6) 0.000019(17) 0.000018(16) -0.00004(5) -0.00005(3) 0.00000(3)

loop_
_atom_site_anharm_gc_d_label
_atom_site_anharm_gc_d_1111
_atom_site_anharm_gc_d_2222
_atom_site_anharm_gc_d_3333
_atom_site_anharm_gc_d_1112
_atom_site_anharm_gc_d_1222
_atom_site_anharm_gc_d_1113
_atom_site_anharm_gc_d_1333
_atom_site_anharm_gc_d_2223
_atom_site_anharm_gc_d_2333
_atom_site_anharm_gc_d_1122
_atom_site_anharm_gc_d_1133
_atom_site_anharm_gc_d_2233
_atom_site_anharm_gc_d_1123
_atom_site_anharm_gc_d_1223
_atom_site_anharm_gc_d_1233
K -0.00017(2) 0.00014(18) -0.000021(14) -0.00003(2) -0.00001(8) 0.000036(9) 0.000008(8) 0.00001(7) -0.000021(15) -0.00004(2) -0.000019(7) -0.000072(17) -0.000016(11) -0.000006(15) -0.000005(10)
